data_7200615
loop_
_publ_author_name
'Manoj, K.'
'Gonnade, Rajesh G.'
'Bhadbhade, Mohan M.'
'Shashidhar, Mysore S.'

_publ_section_title
;
 Isostructural molecular strings linked via conserved dipolar (ether)
 O&#x22EF;C&#xE001;O short contacts in conformational polymorphs of
 racemic 2,4-di-O-acetyl-6-O-tosyl-myo-inositol 1,3,5-orthoesters
;
_journal_issue 6
_journal_name_full CrystEngComm
_journal_page_first 1022
_journal_paper_doi 10.1039/b818888b
_journal_volume 11
_journal_year 2009
_chemical_absolute_configuration syn
_chemical_formula_moiety 'C19 H22 O10 S'
_chemical_formula_sum 'C19 H22 O10 S'
_chemical_formula_weight 442.43
_chemical_name_systematic
;
6-O-TOSYL 4,2-DI-O-ACETYL MYO-INOSITOL ORTHOACETATE
;
_space_group_IT_number 14
_symmetry_cell_setting monoclinic
_symmetry_space_group_name_Hall '-P 2ybc'
_symmetry_space_group_name_H-M 'P 1 21/c 1'
_atom_sites_solution_hydrogens geom
_atom_sites_solution_primary direct
_atom_sites_solution_secondary difmap
_audit_creation_method SHELXL-97
_cell_angle_alpha 90.00
_cell_angle_beta 90.872(2)
_cell_angle_gamma 90.00
_cell_formula_units_Z 4
_cell_length_a 9.2713(11)
_cell_length_b 35.728(4)
_cell_length_c 6.1772(8)
_cell_measurement_reflns_used 2624
_cell_measurement_temperature 298(2)
_cell_measurement_theta_max 27.95
_cell_measurement_theta_min 2.19
_cell_volume 2045.9(4)
_computing_cell_refinement 'BRUKER SAINT'
_computing_data_collection 'BRUKER SMART'
_computing_data_reduction 'BRUKER SAINT'
_computing_molecular_graphics 'SHELXTL, ORTEP3,MERCURY1.2.1'
_computing_publication_material SHELXTL,PLATON,PARST,CSU
_computing_structure_refinement 'SHELXL-97 (Sheldrick, 1997)'
_computing_structure_solution 'SHELXS-97 (Sheldrick, 1990)'
_diffrn_ambient_temperature 298(2)
_diffrn_measured_fraction_theta_full 0.998
_diffrn_measured_fraction_theta_max 0.998
_diffrn_measurement_device 'BRUKER SMART APEX'
_diffrn_measurement_device_type 'CCD Area Detector'
_diffrn_measurement_method 'Omega and phi Scan'
_diffrn_radiation_monochromator graphite
_diffrn_radiation_source 'fine-focus sealed tube'
_diffrn_radiation_type MoK\a
_diffrn_radiation_wavelength 0.71073
_diffrn_reflns_av_R_equivalents 0.0846
_diffrn_reflns_av_sigmaI/netI 0.0685
_diffrn_reflns_limit_h_max 11
_diffrn_reflns_limit_h_min -11
_diffrn_reflns_limit_k_max 42
_diffrn_reflns_limit_k_min -42
_diffrn_reflns_limit_l_max 7
_diffrn_reflns_limit_l_min -7
_diffrn_reflns_number 19352
_diffrn_reflns_theta_full 25.05
_diffrn_reflns_theta_max 25.05
_diffrn_reflns_theta_min 2.20
_exptl_absorpt_coefficient_mu 0.213
_exptl_absorpt_correction_T_max 0.9915
_exptl_absorpt_correction_T_min 0.8955
_exptl_absorpt_correction_type multi-scan
_exptl_absorpt_process_details 'BRUKER SADABS'
_exptl_crystal_colour COLORLESS
_exptl_crystal_density_diffrn 1.436
_exptl_crystal_density_method 'not measured'
_exptl_crystal_description 'THIN PLATE'
_exptl_crystal_F_000 928
_exptl_crystal_size_max 0.53
_exptl_crystal_size_mid 0.15
_exptl_crystal_size_min 0.04
_refine_diff_density_max 0.268
_refine_diff_density_min -0.191
_refine_diff_density_rms 0.044
_refine_ls_extinction_method none
_refine_ls_goodness_of_fit_ref 1.203
_refine_ls_hydrogen_treatment constr
_refine_ls_matrix_type full
_refine_ls_number_parameters 275
_refine_ls_number_reflns 3621
_refine_ls_number_restraints 0
_refine_ls_restrained_S_all 1.203
_refine_ls_R_factor_all 0.1404
_refine_ls_R_factor_gt 0.0841
_refine_ls_shift/su_max 0.001
_refine_ls_shift/su_mean 0.000
_refine_ls_structure_factor_coef Fsqd
_refine_ls_weighting_details 'calc w=1/[\s^2^(Fo^2^)+(0.0497P)^2^+0.4009P] where P=(Fo^2^+2Fc^2^)/3'
_refine_ls_weighting_scheme calc
_refine_ls_wR_factor_gt 0.1332
_refine_ls_wR_factor_ref 0.1488
_reflns_number_gt 2319
_reflns_number_total 3621
_reflns_threshold_expression >2sigma(I)
_cod_data_source_file b818888b.txt
_cod_data_source_block 2_FormII
_cod_depositor_comments
;
The following automatic conversions were performed:
'_chemical_absolute_configuration' value 'SYN' changed to 'syn' according
to '/home/saulius/struct/CIF-dictionaries/cif_core.dic' dictionary named
'cif_core.dic' version 2.4.1 from 2010-06-29.

'_symmetry_cell_setting'
value 'MONOCLINIC' changed to 'monoclinic' according to
'/home/saulius/struct/CIF-dictionaries/cif_core.dic' dictionary named
'cif_core.dic' version 2.4.1 from
2010-06-29.

'_exptl_absorpt_correction_type' value 'MULTI-SCAN' changed
to 'multi-scan' according to
'/home/saulius/struct/CIF-dictionaries/cif_core.dic' dictionary named
'cif_core.dic' version 2.4.1 from
2010-06-29.

'_refine_ls_hydrogen_treatment' value 'CONSTR' changed to
'constr' according to '/home/saulius/struct/CIF-dictionaries/cif_core.dic'
dictionary named 'cif_core.dic' version 2.4.1 from 2010-06-29.

Automatic conversion script
Id: cif_fix_enum 1527 2010-12-29 10:47:43Z saulius 
;
_cod_original_sg_symbol_H-M P2(1)/c
_cod_database_code 7200615

loop_
_symmetry_equiv_pos_as_xyz
'x, y, z'
'-x, y+1/2, -z+1/2'
'-x, -y, -z'
'x, -y-1/2, z-1/2'

loop_
_atom_site_label
_atom_site_type_symbol
_atom_site_fract_x
_atom_site_fract_y
_atom_site_fract_z
_atom_site_U_iso_or_equiv
_atom_site_adp_type
_atom_site_occupancy
_atom_site_symmetry_multiplicity
_atom_site_calc_flag
_atom_site_refinement_flags
_atom_site_disorder_assembly
_atom_site_disorder_group
S1 S 0.04873(12) 0.89632(3) 0.28993(19) 0.0595(4) Uani 1 1 d . . .
O5 O 0.3951(2) 0.79594(7) 0.1852(4) 0.0403(6) Uani 1 1 d . . .
O3 O 0.5295(2) 0.79288(7) 0.5030(4) 0.0381(6) Uani 1 1 d . . .
O1 O 0.5273(2) 0.84737(7) 0.2992(4) 0.0395(6) Uani 1 1 d . . .
O4 O 0.1567(3) 0.80275(7) 0.6568(4) 0.0423(7) Uani 1 1 d . . .
O6 O 0.1455(3) 0.86509(7) 0.4000(4) 0.0498(7) Uani 1 1 d . . .
O2 O 0.5446(2) 0.85776(7) 0.7528(4) 0.0452(7) Uani 1 1 d . . .
C4 C 0.2737(4) 0.79143(10) 0.5187(5) 0.0362(9) Uani 1 1 d . . .
H4 H 0.2756 0.7641 0.5067 0.043 Uiso 1 1 calc R . .
C3 C 0.4105(4) 0.80503(10) 0.6303(6) 0.0381(9) Uani 1 1 d . . .
H3 H 0.4181 0.7940 0.7754 0.046 Uiso 1 1 calc R . .
C5 C 0.2677(4) 0.80893(10) 0.2926(6) 0.0370(9) Uani 1 1 d . . .
H5 H 0.1812 0.8004 0.2140 0.044 Uiso 1 1 calc R . .
C7 C 0.5237(4) 0.80795(10) 0.2923(6) 0.0362(9) Uani 1 1 d . . .
C1 C 0.4091(4) 0.86287(10) 0.4173(6) 0.0383(9) Uani 1 1 d . . .
H1 H 0.4162 0.8902 0.4211 0.046 Uiso 1 1 calc R . .
O7 O 0.4462(3) 0.91028(9) 0.8773(5) 0.0757(10) Uani 1 1 d . . .
O10 O -0.0839(3) 0.89348(9) 0.4013(6) 0.0836(10) Uani 1 1 d . . .
C6 C 0.2733(4) 0.85104(10) 0.2942(6) 0.0410(10) Uani 1 1 d . . .
H6 H 0.2763 0.8605 0.1454 0.049 Uiso 1 1 calc R . .
O9 O 0.0540(3) 0.89203(9) 0.0606(5) 0.0751(10) Uani 1 1 d . . .
C8 C 0.6510(4) 0.79418(12) 0.1709(6) 0.0515(11) Uani 1 1 d . . .
H8A H 0.7380 0.8015 0.2458 0.077 Uiso 1 1 calc R . .
H8B H 0.6498 0.8048 0.0282 0.077 Uiso 1 1 calc R . .
H8C H 0.6470 0.7674 0.1604 0.077 Uiso 1 1 calc R . .
O8 O 0.0010(3) 0.77101(10) 0.4503(5) 0.0787(11) Uani 1 1 d . . .
C2 C 0.4115(4) 0.84717(10) 0.6471(5) 0.0379(9) Uani 1 1 d . . .
H2 H 0.3285 0.8561 0.7286 0.046 Uiso 1 1 calc R . .
C13 C 0.1349(4) 0.93792(12) 0.3630(7) 0.0539(11) Uani 1 1 d . . .
C10 C 0.6972(4) 0.89831(12) 0.9409(7) 0.0654(13) Uani 1 1 d . . .
H10A H 0.7065 0.9245 0.9732 0.098 Uiso 1 1 calc R . .
H10B H 0.7663 0.8915 0.8337 0.098 Uiso 1 1 calc R . .
H10C H 0.7143 0.8840 1.0701 0.098 Uiso 1 1 calc R . .
C12 C -0.0879(4) 0.80776(13) 0.7430(7) 0.0672(13) Uani 1 1 d . . .
H12A H -0.1819 0.7990 0.6999 0.101 Uiso 1 1 calc R . .
H12B H -0.0847 0.8345 0.7317 0.101 Uiso 1 1 calc R . .
H12C H -0.0682 0.8005 0.8901 0.101 Uiso 1 1 calc R . .
C18 C 0.2227(5) 0.95602(14) 0.2197(8) 0.0666(13) Uani 1 1 d . . .
H18 H 0.2361 0.9463 0.0819 0.080 Uiso 1 1 calc R . .
C9 C 0.5493(5) 0.89062(12) 0.8566(6) 0.0462(10) Uani 1 1 d . . .
C15 C 0.1843(6) 0.98517(16) 0.6217(8) 0.0798(16) Uani 1 1 d . . .
H15 H 0.1704 0.9950 0.7593 0.096 Uiso 1 1 calc R . .
C17 C 0.2910(6) 0.98875(14) 0.2808(9) 0.0755(14) Uani 1 1 d . . .
H17 H 0.3503 1.0008 0.1827 0.091 Uiso 1 1 calc R . .
C16 C 0.2738(5) 1.00400(13) 0.4822(9) 0.0688(14) Uani 1 1 d . . .
C14 C 0.1153(6) 0.95272(15) 0.5661(8) 0.0747(14) Uani 1 1 d . . .
H14 H 0.0558 0.9408 0.6643 0.090 Uiso 1 1 calc R . .
C19 C 0.3498(6) 1.03959(14) 0.5482(9) 0.0954(18) Uani 1 1 d . . .
H19A H 0.2857 1.0604 0.5279 0.143 Uiso 1 1 calc R . .
H19B H 0.4336 1.0430 0.4609 0.143 Uiso 1 1 calc R . .
H19C H 0.3786 1.0380 0.6979 0.143 Uiso 1 1 calc R . .
C11 C 0.0225(4) 0.79106(12) 0.5991(7) 0.0496(11) Uani 1 1 d . . .

loop_
_atom_site_aniso_label
_atom_site_aniso_U_11
_atom_site_aniso_U_22
_atom_site_aniso_U_33
_atom_site_aniso_U_23
_atom_site_aniso_U_13
_atom_site_aniso_U_12
S1 0.0435(7) 0.0714(8) 0.0632(8) 0.0026(6) -0.0139(5) 0.0171(6)
O5 0.0327(14) 0.0594(17) 0.0289(14) -0.0090(12) 0.0007(11) 0.0027(12)
O3 0.0318(14) 0.0509(16) 0.0314(14) 0.0040(12) 0.0012(11) 0.0050(12)
O1 0.0329(14) 0.0486(17) 0.0372(15) 0.0037(12) 0.0040(11) -0.0020(12)
O4 0.0363(15) 0.0542(17) 0.0367(15) -0.0050(12) 0.0077(12) -0.0064(13)
O6 0.0397(15) 0.0596(18) 0.0501(17) 0.0019(14) 0.0032(13) 0.0132(13)
O2 0.0343(14) 0.0583(18) 0.0426(16) -0.0144(13) -0.0092(12) -0.0013(13)
C4 0.033(2) 0.042(2) 0.034(2) -0.0040(17) 0.0075(17) 0.0036(17)
C3 0.036(2) 0.051(3) 0.026(2) 0.0003(17) 0.0005(17) 0.0020(19)
C5 0.026(2) 0.053(3) 0.032(2) -0.0066(18) -0.0008(16) 0.0043(18)
C7 0.032(2) 0.048(3) 0.029(2) -0.0041(18) -0.0001(17) 0.0004(18)
C1 0.036(2) 0.038(2) 0.041(2) -0.0018(18) 0.0039(18) 0.0035(18)
O7 0.059(2) 0.069(2) 0.099(3) -0.0348(18) -0.0061(18) 0.0119(17)
O10 0.0345(17) 0.106(3) 0.110(3) 0.005(2) 0.0042(17) 0.0187(18)
C6 0.036(2) 0.056(3) 0.031(2) 0.0049(18) 0.0021(17) 0.0052(19)
O9 0.075(2) 0.091(2) 0.058(2) -0.0010(17) -0.0313(16) 0.0193(18)
C8 0.039(2) 0.069(3) 0.046(3) -0.006(2) 0.0105(19) 0.011(2)
O8 0.0468(18) 0.111(3) 0.078(2) -0.040(2) 0.0084(16) -0.0257(18)
C2 0.030(2) 0.056(3) 0.028(2) -0.0083(18) -0.0027(16) 0.0012(18)
C13 0.056(3) 0.060(3) 0.046(3) 0.003(2) -0.005(2) 0.025(2)
C10 0.062(3) 0.071(3) 0.064(3) -0.012(2) -0.010(2) -0.018(3)
C12 0.046(3) 0.084(3) 0.072(3) -0.003(3) 0.023(2) -0.001(2)
C18 0.085(4) 0.067(3) 0.048(3) 0.001(3) 0.008(3) 0.022(3)
C9 0.049(3) 0.052(3) 0.037(2) -0.011(2) -0.002(2) -0.004(2)
C15 0.108(4) 0.083(4) 0.049(3) -0.011(3) -0.001(3) 0.023(3)
C17 0.094(4) 0.057(3) 0.076(4) 0.005(3) 0.012(3) 0.011(3)
C16 0.076(4) 0.055(3) 0.075(4) -0.003(3) -0.010(3) 0.027(3)
C14 0.090(4) 0.077(4) 0.057(3) 0.003(3) 0.008(3) 0.011(3)
C19 0.115(5) 0.065(4) 0.105(5) -0.012(3) -0.017(4) 0.016(3)
C11 0.038(3) 0.057(3) 0.054(3) -0.002(2) 0.007(2) -0.008(2)

loop_
_atom_type_symbol
_atom_type_description
_atom_type_scat_dispersion_real
_atom_type_scat_dispersion_imag
_atom_type_scat_source
C C 0.0033 0.0016 'International Tables Vol C Tables 4.2.6.8 and 6.1.1.4'
H H 0.0000 0.0000 'International Tables Vol C Tables 4.2.6.8 and 6.1.1.4'
O O 0.0106 0.0060 'International Tables Vol C Tables 4.2.6.8 and 6.1.1.4'
S S 0.1246 0.1234 'International Tables Vol C Tables 4.2.6.8 and 6.1.1.4'

loop_
_geom_angle_atom_site_label_1
_geom_angle_atom_site_label_2
_geom_angle_atom_site_label_3
_geom_angle
_geom_angle_site_symmetry_1
_geom_angle_site_symmetry_3
_geom_angle_publ_flag
O10 S1 O9 121.0(2) . . ?
O10 S1 O6 103.33(18) . . ?
O9 S1 O6 108.91(17) . . ?
O10 S1 C13 109.4(2) . . ?
O9 S1 C13 109.1(2) . . ?
O6 S1 C13 103.64(16) . . ?
C7 O5 C5 112.1(3) . . ?
C7 O3 C3 111.9(3) . . ?
C7 O1 C1 112.5(3) . . ?
C11 O4 C4 116.9(3) . . ?
C6 O6 S1 120.8(2) . . ?
C9 O2 C2 118.0(3) . . ?
O4 C4 C3 105.8(3) . . ?
O4 C4 C5 114.0(3) . . ?
C3 C4 C5 107.6(3) . . ?
O4 C4 H4 109.8 . . ?
C3 C4 H4 109.8 . . ?
C5 C4 H4 109.8 . . ?
O3 C3 C2 109.6(3) . . ?
O3 C3 C4 107.5(3) . . ?
C2 C3 C4 110.9(3) . . ?
O3 C3 H3 109.6 . . ?
C2 C3 H3 109.6 . . ?
C4 C3 H3 109.6 . . ?
O5 C5 C6 107.3(3) . . ?
O5 C5 C4 105.7(3) . . ?
C6 C5 C4 113.7(3) . . ?
O5 C5 H5 110.0 . . ?
C6 C5 H5 110.0 . . ?
C4 C5 H5 110.0 . . ?
O3 C7 O1 110.7(3) . . ?
O3 C7 O5 109.6(3) . . ?
O1 C7 O5 109.6(3) . . ?
O3 C7 C8 108.6(3) . . ?
O1 C7 C8 109.0(3) . . ?
O5 C7 C8 109.3(3) . . ?
O1 C1 C6 105.7(3) . . ?
O1 C1 C2 109.3(3) . . ?
C6 C1 C2 111.3(3) . . ?
O1 C1 H1 110.2 . . ?
C6 C1 H1 110.2 . . ?
C2 C1 H1 110.2 . . ?
O6 C6 C5 108.7(3) . . ?
O6 C6 C1 110.7(3) . . ?
C5 C6 C1 108.0(3) . . ?
O6 C6 H6 109.8 . . ?
C5 C6 H6 109.8 . . ?
C1 C6 H6 109.8 . . ?
C7 C8 H8A 109.5 . . ?
C7 C8 H8B 109.5 . . ?
H8A C8 H8B 109.5 . . ?
C7 C8 H8C 109.5 . . ?
H8A C8 H8C 109.5 . . ?
H8B C8 H8C 109.5 . . ?
O2 C2 C3 107.4(3) . . ?
O2 C2 C1 109.0(3) . . ?
C3 C2 C1 107.6(3) . . ?
O2 C2 H2 110.9 . . ?
C3 C2 H2 110.9 . . ?
C1 C2 H2 110.9 . . ?
C18 C13 C14 119.6(5) . . ?
C18 C13 S1 120.6(4) . . ?
C14 C13 S1 119.8(4) . . ?
C9 C10 H10A 109.5 . . ?
C9 C10 H10B 109.5 . . ?
H10A C10 H10B 109.5 . . ?
C9 C10 H10C 109.5 . . ?
H10A C10 H10C 109.5 . . ?
H10B C10 H10C 109.5 . . ?
C11 C12 H12A 109.5 . . ?
C11 C12 H12B 109.5 . . ?
H12A C12 H12B 109.5 . . ?
C11 C12 H12C 109.5 . . ?
H12A C12 H12C 109.5 . . ?
H12B C12 H12C 109.5 . . ?
C13 C18 C17 119.8(4) . . ?
C13 C18 H18 120.1 . . ?
C17 C18 H18 120.1 . . ?
O7 C9 O2 123.2(4) . . ?
O7 C9 C10 126.1(4) . . ?
O2 C9 C10 110.7(4) . . ?
C14 C15 C16 122.7(5) . . ?
C14 C15 H15 118.6 . . ?
C16 C15 H15 118.6 . . ?
C16 C17 C18 121.8(5) . . ?
C16 C17 H17 119.1 . . ?
C18 C17 H17 119.1 . . ?
C17 C16 C15 116.9(5) . . ?
C17 C16 C19 121.4(5) . . ?
C15 C16 C19 121.7(5) . . ?
C15 C14 C13 119.2(5) . . ?
C15 C14 H14 120.4 . . ?
C13 C14 H14 120.4 . . ?
C16 C19 H19A 109.5 . . ?
C16 C19 H19B 109.5 . . ?
H19A C19 H19B 109.5 . . ?
C16 C19 H19C 109.5 . . ?
H19A C19 H19C 109.5 . . ?
H19B C19 H19C 109.5 . . ?
O8 C11 O4 122.4(4) . . ?
O8 C11 C12 126.7(4) . . ?
O4 C11 C12 110.9(4) . . ?

loop_
_geom_bond_atom_site_label_1
_geom_bond_atom_site_label_2
_geom_bond_distance
_geom_bond_site_symmetry_2
_geom_bond_publ_flag
S1 O10 1.421(3) . ?
S1 O9 1.426(3) . ?
S1 O6 1.579(3) . ?
S1 C13 1.743(5) . ?
O5 C7 1.421(4) . ?
O5 C5 1.440(4) . ?
O3 C7 1.409(4) . ?
O3 C3 1.432(4) . ?
O1 C7 1.410(4) . ?
O1 C1 1.437(4) . ?
O4 C11 1.355(4) . ?
O4 C4 1.447(4) . ?
O6 C6 1.452(4) . ?
O2 C9 1.338(4) . ?
O2 C2 1.437(4) . ?
C4 C3 1.514(5) . ?
C4 C5 1.531(5) . ?
C4 H4 0.9800 . ?
C3 C2 1.509(5) . ?
C3 H3 0.9800 . ?
C5 C6 1.506(5) . ?
C5 H5 0.9800 . ?
C7 C8 1.491(5) . ?
C1 C6 1.521(5) . ?
C1 C2 1.526(5) . ?
C1 H1 0.9800 . ?
O7 C9 1.194(4) . ?
C6 H6 0.9800 . ?
C8 H8A 0.9600 . ?
C8 H8B 0.9600 . ?
C8 H8C 0.9600 . ?
O8 C11 1.180(4) . ?
C2 H2 0.9800 . ?
C13 C18 1.374(6) . ?
C13 C14 1.376(6) . ?
C10 C9 1.485(5) . ?
C10 H10A 0.9600 . ?
C10 H10B 0.9600 . ?
C10 H10C 0.9600 . ?
C12 C11 1.491(5) . ?
C12 H12A 0.9600 . ?
C12 H12B 0.9600 . ?
C12 H12C 0.9600 . ?
C18 C17 1.379(6) . ?
C18 H18 0.9300 . ?
C15 C14 1.365(6) . ?
C15 C16 1.381(7) . ?
C15 H15 0.9300 . ?
C17 C16 1.370(6) . ?
C17 H17 0.9300 . ?
C16 C19 1.507(6) . ?
C14 H14 0.9300 . ?
C19 H19A 0.9600 . ?
C19 H19B 0.9600 . ?
C19 H19C 0.9600 . ?

loop_
_geom_hbond_atom_site_label_D
_geom_hbond_atom_site_label_H
_geom_hbond_atom_site_label_A
_geom_hbond_distance_DH
_geom_hbond_distance_HA
_geom_hbond_distance_DA
_geom_hbond_angle_DHA
_geom_hbond_site_symmetry_A
C10 H10C O1 0.96 2.61 3.286(5) 128.0 1_556
C10 H10C O10 0.96 2.77 3.473(5) 130.5 1_656
C12 H12C O8 0.96 2.66 3.195(6) 115.8 4_576
C18 H18 O7 0.93 2.67 3.402(6) 136.3 1_554
C19 H19A O10 0.96 2.54 3.452(6) 159.8 3_576
C3 H3 O5 0.98 2.54 3.448(4) 153.3 1_556
C4 H4 O5 0.98 2.65 3.469(4) 141.6 4_576
C8 H8B O2 0.96 2.71 3.567(5) 148.2 1_554
C8 H8C O3 0.96 2.60 3.462(5) 150.2 4_575
